data_7110741
loop_
_publ_author_name
'Straub, Bernd F.'
'Eisentr\"ager, Frank'
'Hofmann, Peter'

_publ_section_title
;
 A remarkably stable copper(I) ethylene complex: synthesis, spectroscopy
 and structure
;
_journal_issue 24
_journal_name_full 'Chemical Communications'
_journal_page_first 2507
_journal_paper_doi 10.1039/a907928i
_journal_year 1999
_chemical_formula_sum 'C21 H46 Cu N2 P Si2'
_chemical_formula_weight 477.29
_chemical_name_systematic
;

 ?

;
_space_group_IT_number 14
_symmetry_cell_setting monoclinic
_symmetry_space_group_name_Hall '-P 2yn'
_symmetry_space_group_name_H-M 'P 1 21/n 1'
_atom_sites_solution_hydrogens difmap
_atom_sites_solution_primary direct
_atom_sites_solution_secondary difmap
_audit_creation_method SHELXL-97
_cell_angle_alpha 90.00
_cell_angle_beta 98.4420(10)
_cell_angle_gamma 90.00
_cell_formula_units_Z 12
_cell_length_a 10.2429(2)
_cell_length_b 42.4725(10)
_cell_length_c 18.6134(4)
_cell_measurement_temperature 200(2)
_cell_volume 8009.9(3)
_computing_cell_refinement 'Bruker SMART'
_computing_data_collection 'Bruker SMART'
_computing_data_reduction 'Bruker SHELXTL'
_computing_molecular_graphics 'Bruker SHELXTL'
_computing_publication_material 'Bruker SHELXTL'
_computing_structure_refinement 'SHELXL-97 (Sheldrick, 1997)'
_computing_structure_solution 'SHELXS-97 (Sheldrick, 1990)'
_diffrn_ambient_temperature 200(2)
_diffrn_measured_fraction_theta_full 0.919
_diffrn_measured_fraction_theta_max 0.919
_diffrn_measurement_device_type 'CCD area detector'
_diffrn_measurement_method 'phi and omega scans'
_diffrn_radiation_monochromator graphite
_diffrn_radiation_source 'fine-focus sealed tube'
_diffrn_radiation_type MoK\a
_diffrn_radiation_wavelength 0.71073
_diffrn_reflns_av_R_equivalents 0.1098
_diffrn_reflns_av_sigmaI/netI 0.1334
_diffrn_reflns_limit_h_max 12
_diffrn_reflns_limit_h_min -12
_diffrn_reflns_limit_k_max 48
_diffrn_reflns_limit_k_min -48
_diffrn_reflns_limit_l_max 21
_diffrn_reflns_limit_l_min -22
_diffrn_reflns_number 59684
_diffrn_reflns_theta_full 25.58
_diffrn_reflns_theta_max 25.58
_diffrn_reflns_theta_min 1.46
_exptl_absorpt_coefficient_mu 0.977
_exptl_absorpt_correction_T_max 0.56
_exptl_absorpt_correction_T_min 0.51
_exptl_absorpt_correction_type multi-scan
_exptl_absorpt_process_details 'Blessing, Acta Cryst. (1995) A51 33-38.'
_exptl_crystal_colour colorless
_exptl_crystal_density_diffrn 1.187
_exptl_crystal_density_method 'not measured'
_exptl_crystal_description polyhedron
_exptl_crystal_F_000 3096
_exptl_crystal_size_max .30
_exptl_crystal_size_mid .11
_exptl_crystal_size_min .08
_refine_diff_density_max 5.140
_refine_diff_density_min -2.189
_refine_diff_density_rms 0.114
_refine_ls_extinction_method none
_refine_ls_goodness_of_fit_ref 1.024
_refine_ls_hydrogen_treatment mixed
_refine_ls_matrix_type full
_refine_ls_number_parameters 790
_refine_ls_number_reflns 13850
_refine_ls_number_restraints 0
_refine_ls_restrained_S_all 1.024
_refine_ls_R_factor_all 0.1669
_refine_ls_R_factor_gt 0.0780
_refine_ls_shift/su_max 0.082
_refine_ls_shift/su_mean 0.006
_refine_ls_structure_factor_coef Fsqd
_refine_ls_weighting_details 'calc w=1/[\s^2^(Fo^2^)+(0.0678P)^2^+32.4517P] where P=(Fo^2^+2Fc^2^)/3'
_refine_ls_weighting_scheme calc
_refine_ls_wR_factor_gt 0.1585
_refine_ls_wR_factor_ref 0.1951
_reflns_number_gt 7346
_reflns_number_total 13850
_reflns_threshold_expression >2sigma(I)
_cod_data_source_file 907928isup1.cif
_cod_data_source_block bs16
_cod_depositor_comments
;
The following automatic conversions were performed:

'_symmetry_cell_setting' value 'Monoclinic' changed to 'monoclinic'
according to /home/saulius/struct/CIF-dictionaries/cif_core.dic
dictionary named 'cif_core.dic' version 2.4.2 from 2011-04-26.

Automatic conversion script
Id: cif_fix_values 1891 2012-01-12 08:04:46Z andrius 
;
_cod_original_sg_symbol_H-M P2(1)/n
_cod_database_code 7110741

loop_
_symmetry_equiv_pos_as_xyz
'x, y, z'
'-x+1/2, y+1/2, -z+1/2'
'-x, -y, -z'
'x-1/2, -y-1/2, z-1/2'

loop_
_atom_site_label
_atom_site_type_symbol
_atom_site_fract_x
_atom_site_fract_y
_atom_site_fract_z
_atom_site_U_iso_or_equiv
_atom_site_adp_type
_atom_site_occupancy
_atom_site_symmetry_multiplicity
_atom_site_calc_flag
_atom_site_refinement_flags
Cu1 Cu 0.65823(8) 0.12121(2) 0.84458(5) 0.0269(2) Uani 1 1 d .
N1 N 0.6564(5) 0.07857(13) 0.8953(3) 0.0266(14) Uani 1 1 d .
P1 P 0.50181(17) 0.08351(4) 0.89749(10) 0.0258(4) Uani 1 1 d .
N2 N 0.4689(5) 0.11741(13) 0.8632(3) 0.0239(14) Uani 1 1 d .
Si1 Si 0.7955(2) 0.05610(5) 0.90781(12) 0.0321(5) Uani 1 1 d .
Si2 Si 0.3562(2) 0.14696(5) 0.84179(12) 0.0317(5) Uani 1 1 d .
C1 C 0.9320(8) 0.0788(2) 0.9616(5) 0.052(2) Uani 1 1 d .
H1A H 0.9593 0.0959 0.9318 0.078 Uiso 1 1 calc R
H1B H 1.0071 0.0648 0.9765 0.078 Uiso 1 1 calc R
H1C H 0.9014 0.0876 1.0048 0.078 Uiso 1 1 calc R
C2 C 0.7899(8) 0.01706(19) 0.9557(5) 0.052(2) Uani 1 1 d .
H2A H 0.7739 0.0206 1.0057 0.077 Uiso 1 1 calc R
H2B H 0.8742 0.0061 0.9563 0.077 Uiso 1 1 calc R
H2C H 0.7185 0.0042 0.9301 0.077 Uiso 1 1 calc R
C3 C 0.8481(8) 0.0461(2) 0.8181(4) 0.048(2) Uani 1 1 d .
H3A H 0.7814 0.0325 0.7903 0.072 Uiso 1 1 calc R
H3B H 0.9329 0.0350 0.8263 0.072 Uiso 1 1 calc R
H3C H 0.8573 0.0655 0.7908 0.072 Uiso 1 1 calc R
C5 C 0.4259(8) 0.18579(19) 0.8766(5) 0.054(2) Uani 1 1 d .
H5A H 0.4486 0.1848 0.9295 0.081 Uiso 1 1 calc R
H5B H 0.3601 0.2024 0.8635 0.081 Uiso 1 1 calc R
H5C H 0.5053 0.1905 0.8549 0.081 Uiso 1 1 calc R
C6 C 0.3114(8) 0.1501(2) 0.7413(4) 0.052(2) Uani 1 1 d .
H6A H 0.3919 0.1506 0.7186 0.079 Uiso 1 1 calc R
H6B H 0.2612 0.1696 0.7293 0.079 Uiso 1 1 calc R
H6C H 0.2574 0.1320 0.7230 0.079 Uiso 1 1 calc R
C7 C 0.1977(7) 0.14289(19) 0.8803(5) 0.045(2) Uani 1 1 d .
H7A H 0.1530 0.1234 0.8623 0.067 Uiso 1 1 calc R
H7B H 0.1406 0.1609 0.8654 0.067 Uiso 1 1 calc R
H7C H 0.2167 0.1422 0.9335 0.067 Uiso 1 1 calc R
C11 C 0.4681(7) 0.08193(18) 0.9943(4) 0.0356(19) Uani 1 1 d .
C12 C 0.5487(8) 0.0557(2) 1.0361(4) 0.051(2) Uani 1 1 d .
H12A H 0.5342 0.0560 1.0870 0.076 Uiso 1 1 calc R
H12B H 0.6426 0.0589 1.0336 0.076 Uiso 1 1 calc R
H12C H 0.5209 0.0353 1.0145 0.076 Uiso 1 1 calc R
C13 C 0.5163(9) 0.1135(2) 1.0281(5) 0.058(3) Uani 1 1 d .
H13A H 0.4609 0.1305 1.0047 0.087 Uiso 1 1 calc R
H13B H 0.6081 0.1170 1.0209 0.087 Uiso 1 1 calc R
H13C H 0.5107 0.1132 1.0802 0.087 Uiso 1 1 calc R
C14 C 0.3225(8) 0.0773(2) 1.0020(5) 0.054(2) Uani 1 1 d .
H14A H 0.2951 0.0559 0.9868 0.080 Uiso 1 1 calc R
H14B H 0.2686 0.0926 0.9714 0.080 Uiso 1 1 calc R
H14C H 0.3107 0.0804 1.0529 0.080 Uiso 1 1 calc R
C15 C 0.4034(7) 0.05343(17) 0.8391(4) 0.0324(19) Uani 1 1 d .
C16 C 0.4567(8) 0.0541(2) 0.7664(4) 0.048(2) Uani 1 1 d .
H16A H 0.5499 0.0479 0.7740 0.072 Uiso 1 1 calc R
H16B H 0.4481 0.0754 0.7460 0.072 Uiso 1 1 calc R
H16C H 0.4062 0.0393 0.7325 0.072 Uiso 1 1 calc R
C17 C 0.4215(8) 0.02013(18) 0.8718(5) 0.048(2) Uani 1 1 d .
H17A H 0.3755 0.0048 0.8377 0.072 Uiso 1 1 calc R
H17B H 0.3849 0.0194 0.9176 0.072 Uiso 1 1 calc R
H17C H 0.5157 0.0150 0.8811 0.072 Uiso 1 1 calc R
C18 C 0.2557(7) 0.0610(2) 0.8236(5) 0.053(2) Uani 1 1 d .
H18A H 0.2432 0.0816 0.7996 0.080 Uiso 1 1 calc R
H18B H 0.2192 0.0616 0.8694 0.080 Uiso 1 1 calc R
H18C H 0.2103 0.0448 0.7919 0.080 Uiso 1 1 calc R
C21 C 0.7113(7) 0.15949(18) 0.7928(4) 0.0321(19) Uani 1 1 d .
H21 H 0.681(6) 0.1759(15) 0.820(3) 0.024(19) Uiso 1 1 d .
C22 C 0.8221(7) 0.14079(18) 0.8143(5) 0.0302(19) Uani 1 1 d .
H22 H 0.874(6) 0.1448(15) 0.854(4) 0.02(2) Uiso 1 1 d .
C23 C 0.8659(7) 0.12880(18) 0.7464(4) 0.037(2) Uani 1 1 d .
H23 H 0.9236 0.1097 0.7524 0.044 Uiso 1 1 calc R
C24 C 0.9228(8) 0.1572(2) 0.7098(5) 0.047(2) Uani 1 1 d .
H24A H 0.9642 0.1506 0.6674 0.057 Uiso 1 1 calc R
H24B H 0.9887 0.1687 0.7444 0.057 Uiso 1 1 calc R
C25 C 0.7979(7) 0.1778(2) 0.6859(5) 0.046(2) Uani 1 1 d .
H25A H 0.8058 0.1986 0.7103 0.056 Uiso 1 1 calc R
H25B H 0.7830 0.1810 0.6327 0.056 Uiso 1 1 calc R
C26 C 0.6851(7) 0.15792(18) 0.7109(4) 0.0350(19) Uani 1 1 d .
H26 H 0.5934 0.1632 0.6878 0.042 Uiso 1 1 calc R
C27 C 0.7339(8) 0.12455(18) 0.6973(4) 0.041(2) Uani 1 1 d .
H27A H 0.6784 0.1079 0.7146 0.050 Uiso 1 1 calc R
H27B H 0.7439 0.1209 0.6459 0.050 Uiso 1 1 calc R
Cu2 Cu 0.14964(8) 0.08300(2) 0.43415(5) 0.0307(2) Uani 1 1 d .
N3 N 0.3403(5) 0.08588(13) 0.4173(3) 0.0276(14) Uani 1 1 d .
P2 P 0.29319(18) 0.08020(5) 0.33247(10) 0.0276(5) Uani 1 1 d .
N4 N 0.1369(5) 0.07619(14) 0.3255(3) 0.0279(14) Uani 1 1 d .
Si3 Si 0.4689(2) 0.09013(5) 0.48601(12) 0.0338(5) Uani 1 1 d .
Si4 Si -0.0120(2) 0.06782(5) 0.27470(12) 0.0354(5) Uani 1 1 d .
C31 C 0.4261(8) 0.1194(2) 0.5538(5) 0.052(2) Uani 1 1 d .
H31A H 0.3883 0.1383 0.5284 0.078 Uiso 1 1 calc R
H31B H 0.5059 0.1252 0.5869 0.078 Uiso 1 1 calc R
H31C H 0.3615 0.1102 0.5816 0.078 Uiso 1 1 calc R
C32 C 0.5087(8) 0.05227(19) 0.5361(5) 0.050(2) Uani 1 1 d .
H32A H 0.4279 0.0434 0.5503 0.075 Uiso 1 1 calc R
H32B H 0.5728 0.0563 0.5796 0.075 Uiso 1 1 calc R
H32C H 0.5461 0.0373 0.5046 0.075 Uiso 1 1 calc R
C33 C 0.6266(7) 0.1058(2) 0.4583(5) 0.051(2) Uani 1 1 d .
H33A H 0.6593 0.0909 0.4248 0.077 Uiso 1 1 calc R
H33B H 0.6929 0.1084 0.5015 0.077 Uiso 1 1 calc R
H33C H 0.6094 0.1262 0.4342 0.077 Uiso 1 1 calc R
C35 C -0.1294(8) 0.1010(2) 0.2836(5) 0.053(2) Uani 1 1 d .
H35A H -0.1368 0.1042 0.3349 0.080 Uiso 1 1 calc R
H35B H -0.2163 0.0959 0.2567 0.080 Uiso 1 1 calc R
H35C H -0.0962 0.1203 0.2637 0.080 Uiso 1 1 calc R
C36 C -0.0163(9) 0.0608(3) 0.1747(5) 0.068(3) Uani 1 1 d .
H36A H 0.0322 0.0776 0.1541 0.102 Uiso 1 1 calc R
H36B H -0.1081 0.0606 0.1507 0.102 Uiso 1 1 calc R
H36C H 0.0249 0.0404 0.1672 0.102 Uiso 1 1 calc R
C37 C -0.0844(10) 0.0310(2) 0.3094(5) 0.066(3) Uani 1 1 d .
H37A H -0.0290 0.0129 0.3014 0.099 Uiso 1 1 calc R
H37B H -0.1737 0.0278 0.2834 0.099 Uiso 1 1 calc R
H37C H -0.0881 0.0333 0.3614 0.099 Uiso 1 1 calc R
C41 C 0.3328(7) 0.11508(17) 0.2790(4) 0.0326(19) Uani 1 1 d .
C42 C 0.2435(8) 0.11680(19) 0.2048(4) 0.045(2) Uani 1 1 d .
H42A H 0.1509 0.1177 0.2124 0.068 Uiso 1 1 calc R
H42B H 0.2577 0.0981 0.1762 0.068 Uiso 1 1 calc R
H42C H 0.2653 0.1357 0.1788 0.068 Uiso 1 1 calc R
C43 C 0.3039(9) 0.14408(18) 0.3224(5) 0.049(2) Uani 1 1 d .
H43A H 0.3218 0.1631 0.2957 0.073 Uiso 1 1 calc R
H43B H 0.3603 0.1439 0.3697 0.073 Uiso 1 1 calc R
H43C H 0.2110 0.1439 0.3296 0.073 Uiso 1 1 calc R
C44 C 0.4777(7) 0.1166(2) 0.2655(5) 0.055(3) Uani 1 1 d .
H44A H 0.4933 0.1366 0.2420 0.083 Uiso 1 1 calc R
H44B H 0.4955 0.0991 0.2339 0.083 Uiso 1 1 calc R
H44C H 0.5364 0.1151 0.3119 0.083 Uiso 1 1 calc R
C45 C 0.3707(8) 0.04342(18) 0.3031(4) 0.0355(19) Uani 1 1 d .
C46 C 0.5193(8) 0.0419(2) 0.3274(5) 0.053(2) Uani 1 1 d .
H46A H 0.5524 0.0212 0.3154 0.080 Uiso 1 1 calc R
H46B H 0.5383 0.0453 0.3800 0.080 Uiso 1 1 calc R
H46C H 0.5628 0.0583 0.3024 0.080 Uiso 1 1 calc R
C47 C 0.3087(8) 0.01611(18) 0.3414(5) 0.050(2) Uani 1 1 d .
H47A H 0.3467 -0.0039 0.3285 0.075 Uiso 1 1 calc R
H47B H 0.2130 0.0158 0.3258 0.075 Uiso 1 1 calc R
H47C H 0.3269 0.0191 0.3941 0.075 Uiso 1 1 calc R
C48 C 0.3414(9) 0.0381(2) 0.2211(4) 0.051(2) Uani 1 1 d .
H48A H 0.3861 0.0543 0.1961 0.077 Uiso 1 1 calc R
H48B H 0.2460 0.0394 0.2053 0.077 Uiso 1 1 calc R
H48C H 0.3734 0.0173 0.2093 0.077 Uiso 1 1 calc R
C51 C 0.1058(7) 0.0904(2) 0.5339(4) 0.0329(19) Uani 1 1 d .
H51 H 0.124(7) 0.1114(18) 0.542(4) 0.04(2) Uiso 1 1 d .
C52 C -0.0073(8) 0.08226(19) 0.4881(4) 0.0331(19) Uani 1 1 d .
H52 H -0.070(5) 0.0988(13) 0.469(3) 0.004(15) Uiso 1 1 d .
C53 C -0.0470(8) 0.05020(18) 0.5127(5) 0.043(2) Uani 1 1 d .
H53 H -0.1070 0.0376 0.4764 0.052 Uiso 1 1 calc R
C54 C -0.0953(9) 0.0560(2) 0.5875(5) 0.052(2) Uani 1 1 d .
H54A H -0.1614 0.0732 0.5839 0.062 Uiso 1 1 calc R
H54B H -0.1346 0.0367 0.6050 0.062 Uiso 1 1 calc R
C55 C 0.0314(9) 0.0653(2) 0.6378(5) 0.054(2) Uani 1 1 d .
H55A H 0.0504 0.0504 0.6788 0.065 Uiso 1 1 calc R
H55B H 0.0242 0.0869 0.6572 0.065 Uiso 1 1 calc R
C56 C 0.1400(8) 0.0637(2) 0.5874(4) 0.043(2) Uani 1 1 d .
H56 H 0.2337 0.0624 0.6116 0.052 Uiso 1 1 calc R
C57 C 0.0872(9) 0.0358(2) 0.5396(5) 0.054(3) Uani 1 1 d .
H57A H 0.1394 0.0318 0.4998 0.065 Uiso 1 1 calc R
H57B H 0.0807 0.0163 0.5680 0.065 Uiso 1 1 calc R
Cu3 Cu 0.23173(10) 0.23338(3) 0.55011(6) 0.0512(3) Uani 1 1 d .
N5 N 0.2541(5) 0.27006(14) 0.6211(3) 0.0327(15) Uani 1 1 d .
P3 P 0.39043(18) 0.27841(4) 0.59321(10) 0.0256(4) Uani 1 1 d .
N6 N 0.3969(5) 0.25498(14) 0.5262(3) 0.0315(15) Uani 1 1 d .
Si5 Si 0.1416(2) 0.27870(5) 0.67731(12) 0.0353(6) Uani 1 1 d .
Si6 Si 0.4697(2) 0.24331(5) 0.45499(12) 0.0346(6) Uani 1 1 d .
C61 C 0.0793(9) 0.2413(2) 0.7127(5) 0.057(3) Uani 1 1 d .
H61A H 0.0366 0.2285 0.6720 0.086 Uiso 1 1 calc R
H61B H 0.0154 0.2461 0.7454 0.086 Uiso 1 1 calc R
H61C H 0.1534 0.2295 0.7393 0.086 Uiso 1 1 calc R
C62 C -0.0024(7) 0.3003(2) 0.6265(5) 0.057(3) Uani 1 1 d .
H62A H 0.0276 0.3205 0.6094 0.086 Uiso 1 1 calc R
H62B H -0.0683 0.3041 0.6588 0.086 Uiso 1 1 calc R
H62C H -0.0417 0.2877 0.5848 0.086 Uiso 1 1 calc R
C63 C 0.2031(8) 0.3023(2) 0.7607(4) 0.049(2) Uani 1 1 d .
H63A H 0.2731 0.2906 0.7909 0.073 Uiso 1 1 calc R
H63B H 0.1302 0.3061 0.7883 0.073 Uiso 1 1 calc R
H63C H 0.2380 0.3224 0.7464 0.073 Uiso 1 1 calc R
C65 C 0.5203(9) 0.2010(2) 0.4675(5) 0.063(3) Uani 1 1 d .
H65A H 0.5807 0.1986 0.5132 0.094 Uiso 1 1 calc R
H65B H 0.5647 0.1943 0.4269 0.094 Uiso 1 1 calc R
H65C H 0.4419 0.1879 0.4691 0.094 Uiso 1 1 calc R
C66 C 0.6207(8) 0.2651(2) 0.4363(5) 0.051(2) Uani 1 1 d .
H66A H 0.5976 0.2871 0.4244 0.076 Uiso 1 1 calc R
H66B H 0.6550 0.2552 0.3953 0.076 Uiso 1 1 calc R
H66C H 0.6882 0.2644 0.4794 0.076 Uiso 1 1 calc R
C67 C 0.3498(9) 0.2467(3) 0.3688(4) 0.065(3) Uani 1 1 d .
H67A H 0.2622 0.2397 0.3777 0.097 Uiso 1 1 calc R
H67B H 0.3793 0.2334 0.3313 0.097 Uiso 1 1 calc R
H67C H 0.3451 0.2686 0.3525 0.097 Uiso 1 1 calc R
C71 C 0.5313(7) 0.26901(18) 0.6661(4) 0.0335(19) Uani 1 1 d .
C72 C 0.5527(8) 0.2942(2) 0.7253(5) 0.057(3) Uani 1 1 d .
H72A H 0.6205 0.2871 0.7646 0.085 Uiso 1 1 calc R
H72B H 0.4698 0.2979 0.7445 0.085 Uiso 1 1 calc R
H72C H 0.5814 0.3138 0.7047 0.085 Uiso 1 1 calc R
C73 C 0.4971(9) 0.23787(19) 0.7005(5) 0.059(3) Uani 1 1 d .
H73A H 0.4809 0.2216 0.6628 0.088 Uiso 1 1 calc R
H73B H 0.4177 0.2407 0.7234 0.088 Uiso 1 1 calc R
H73C H 0.5707 0.2314 0.7372 0.088 Uiso 1 1 calc R
C74 C 0.6612(7) 0.2643(2) 0.6353(5) 0.050(2) Uani 1 1 d .
H74A H 0.6843 0.2838 0.6120 0.074 Uiso 1 1 calc R
H74B H 0.6504 0.2472 0.5994 0.074 Uiso 1 1 calc R
H74C H 0.7317 0.2588 0.6748 0.074 Uiso 1 1 calc R
C75 C 0.3929(7) 0.32004(18) 0.5636(4) 0.0340(19) Uani 1 1 d .
C76 C 0.3477(8) 0.34280(18) 0.6196(4) 0.044(2) Uani 1 1 d .
H76A H 0.4096 0.3417 0.6650 0.066 Uiso 1 1 calc R
H76B H 0.2593 0.3368 0.6290 0.066 Uiso 1 1 calc R
H76C H 0.3454 0.3643 0.6006 0.066 Uiso 1 1 calc R
C77 C 0.5270(8) 0.3311(2) 0.5469(5) 0.052(2) Uani 1 1 d .
H77A H 0.5575 0.3170 0.5113 0.079 Uiso 1 1 calc R
H77B H 0.5908 0.3310 0.5917 0.079 Uiso 1 1 calc R
H77C H 0.5188 0.3526 0.5271 0.079 Uiso 1 1 calc R
C78 C 0.2916(8) 0.3224(2) 0.4944(4) 0.049(2) Uani 1 1 d .
H78A H 0.2849 0.3443 0.4779 0.074 Uiso 1 1 calc R
H78B H 0.2053 0.3152 0.5047 0.074 Uiso 1 1 calc R
H78C H 0.3198 0.3092 0.4564 0.074 Uiso 1 1 calc R
C81 C 0.0925(9) 0.1988(2) 0.5514(5) 0.049(3) Uani 1 1 d .
H81 H 0.105(6) 0.1912(16) 0.596(4) 0.03(2) Uiso 1 1 d .
C82 C 0.1665(9) 0.1923(2) 0.4985(5) 0.047(2) Uani 1 1 d .
H82 H 0.244(8) 0.1786(19) 0.507(4) 0.06(3) Uiso 1 1 d .
C83 C 0.0825(10) 0.1965(2) 0.4298(5) 0.060(3) Uani 1 1 d .
H83 H 0.1285 0.2000 0.3867 0.072 Uiso 1 1 calc R
C84 C -0.0167(8) 0.1693(2) 0.4240(4) 0.047(2) Uani 1 1 d .
H84A H 0.0288 0.1488 0.4326 0.056 Uiso 1 1 calc R
H84B H -0.0718 0.1690 0.3756 0.056 Uiso 1 1 calc R
C85 C -0.1008(8) 0.1767(2) 0.4843(5) 0.055(3) Uani 1 1 d .
H85A H -0.1946 0.1799 0.4636 0.066 Uiso 1 1 calc R
H85B H -0.0948 0.1595 0.5204 0.066 Uiso 1 1 calc R
C86 C -0.0402(8) 0.2071(2) 0.5188(6) 0.058(3) Uani 1 1 d .
H86 H -0.0945 0.2194 0.5495 0.070 Uiso 1 1 calc R
C87 C -0.0039(12) 0.2238(2) 0.4498(6) 0.086(4) Uani 1 1 d .
H87A H -0.0815 0.2278 0.4125 0.103 Uiso 1 1 calc R
H87B H 0.0466 0.2435 0.4612 0.103 Uiso 1 1 calc R

loop_
_atom_site_aniso_label
_atom_site_aniso_U_11
_atom_site_aniso_U_22
_atom_site_aniso_U_33
_atom_site_aniso_U_23
_atom_site_aniso_U_13
_atom_site_aniso_U_12
Cu1 0.0243(5) 0.0295(5) 0.0283(5) 0.0035(4) 0.0087(4) -0.0001(4)
N1 0.024(3) 0.027(4) 0.029(4) 0.003(3) 0.006(3) -0.002(3)
P1 0.0233(10) 0.0283(11) 0.0272(11) 0.0013(9) 0.0084(8) 0.0001(8)
N2 0.022(3) 0.027(3) 0.024(3) 0.001(3) 0.008(3) -0.001(3)
Si1 0.0269(11) 0.0309(13) 0.0390(14) 0.0038(10) 0.0068(10) 0.0040(9)
Si2 0.0263(11) 0.0356(13) 0.0349(13) 0.0041(10) 0.0101(10) 0.0073(9)
C1 0.034(5) 0.055(6) 0.064(7) 0.000(5) -0.005(4) 0.008(4)
C2 0.034(5) 0.051(6) 0.070(7) 0.024(5) 0.010(4) 0.011(4)
C3 0.047(5) 0.047(6) 0.053(6) 0.004(5) 0.015(4) 0.015(4)
C5 0.047(5) 0.039(5) 0.077(7) 0.006(5) 0.017(5) 0.008(4)
C6 0.047(5) 0.071(7) 0.041(6) 0.020(5) 0.011(4) 0.027(5)
C7 0.035(5) 0.043(5) 0.058(6) 0.005(4) 0.013(4) 0.007(4)
C11 0.037(5) 0.044(5) 0.029(5) 0.009(4) 0.015(4) -0.001(4)
C12 0.054(6) 0.065(6) 0.034(5) 0.013(5) 0.011(4) 0.009(5)
C13 0.079(7) 0.066(7) 0.032(5) -0.008(5) 0.014(5) -0.011(5)
C14 0.049(6) 0.070(7) 0.049(6) 0.009(5) 0.030(5) 0.007(5)
C15 0.025(4) 0.029(5) 0.043(5) -0.005(4) 0.008(4) -0.005(3)
C16 0.051(5) 0.051(6) 0.042(6) -0.011(4) 0.007(4) -0.004(4)
C17 0.049(5) 0.037(5) 0.057(6) -0.011(4) 0.004(5) -0.006(4)
C18 0.033(5) 0.060(6) 0.063(7) -0.015(5) -0.005(4) -0.001(4)
C21 0.034(5) 0.026(5) 0.040(5) 0.000(4) 0.017(4) -0.002(4)
C22 0.028(4) 0.036(5) 0.026(5) 0.006(4) 0.003(4) -0.007(4)
C23 0.037(5) 0.034(5) 0.042(5) 0.012(4) 0.014(4) 0.013(4)
C24 0.042(5) 0.060(6) 0.046(6) 0.012(5) 0.025(4) -0.002(4)
C25 0.045(5) 0.051(6) 0.045(6) 0.020(4) 0.011(4) -0.002(4)
C26 0.025(4) 0.042(5) 0.037(5) 0.010(4) 0.002(4) 0.001(4)
C27 0.058(6) 0.041(5) 0.028(5) -0.006(4) 0.017(4) -0.004(4)
Cu2 0.0285(5) 0.0385(6) 0.0257(5) 0.0003(4) 0.0066(4) 0.0005(4)
N3 0.026(3) 0.028(4) 0.030(4) -0.003(3) 0.010(3) -0.005(3)
P2 0.0279(10) 0.0307(12) 0.0250(11) 0.0003(9) 0.0070(8) 0.0031(9)
N4 0.024(3) 0.037(4) 0.022(3) 0.000(3) 0.000(3) 0.001(3)
Si3 0.0269(12) 0.0408(14) 0.0317(13) 0.0028(10) -0.0028(10) 0.0017(10)
Si4 0.0343(13) 0.0431(14) 0.0268(13) 0.0020(11) -0.0022(10) -0.0022(10)
C31 0.034(5) 0.063(6) 0.055(6) -0.021(5) -0.006(4) -0.007(4)
C32 0.044(5) 0.052(6) 0.052(6) 0.013(5) -0.003(4) 0.008(4)
C33 0.034(5) 0.070(7) 0.048(6) 0.004(5) -0.001(4) 0.003(4)
C35 0.039(5) 0.065(6) 0.052(6) 0.004(5) -0.005(4) 0.008(4)
C36 0.059(6) 0.108(9) 0.033(6) -0.009(6) -0.007(5) -0.005(6)
C37 0.082(7) 0.050(6) 0.061(7) 0.014(5) -0.007(5) -0.030(5)
C41 0.035(4) 0.030(5) 0.032(5) 0.005(4) 0.004(4) 0.000(3)
C42 0.060(6) 0.041(5) 0.036(5) 0.008(4) 0.007(4) 0.004(4)
C43 0.070(6) 0.031(5) 0.043(6) 0.003(4) -0.001(5) -0.001(4)
C44 0.036(5) 0.063(6) 0.068(7) 0.027(5) 0.013(5) -0.006(4)
C45 0.044(5) 0.034(5) 0.030(5) -0.008(4) 0.011(4) 0.006(4)
C46 0.053(6) 0.042(5) 0.068(7) -0.007(5) 0.023(5) 0.019(4)
C47 0.062(6) 0.032(5) 0.059(6) 0.004(4) 0.020(5) 0.013(4)
C48 0.063(6) 0.048(6) 0.042(6) -0.013(4) 0.009(5) 0.012(5)
C51 0.035(5) 0.034(5) 0.032(5) -0.004(4) 0.011(4) 0.001(4)
C52 0.032(5) 0.040(5) 0.029(5) -0.001(4) 0.012(4) 0.008(4)
C53 0.052(6) 0.035(5) 0.044(6) -0.002(4) 0.011(4) -0.013(4)
C54 0.057(6) 0.051(6) 0.053(6) 0.009(5) 0.026(5) -0.001(5)
C55 0.070(7) 0.062(6) 0.035(5) 0.007(5) 0.022(5) 0.014(5)
C56 0.041(5) 0.055(6) 0.035(5) 0.005(4) 0.009(4) 0.010(4)
C57 0.085(7) 0.036(5) 0.048(6) 0.006(4) 0.031(5) 0.011(5)
Cu3 0.0423(6) 0.0663(8) 0.0488(7) -0.0219(6) 0.0196(5) -0.0244(5)
N5 0.026(3) 0.043(4) 0.029(4) -0.014(3) 0.005(3) -0.012(3)
P3 0.0232(10) 0.0310(11) 0.0230(11) 0.0000(9) 0.0049(8) -0.0045(8)
N6 0.025(3) 0.040(4) 0.031(4) -0.010(3) 0.010(3) -0.011(3)
Si5 0.0338(12) 0.0445(14) 0.0303(13) -0.0077(11) 0.0139(10) -0.0077(10)
Si6 0.0318(12) 0.0414(14) 0.0340(13) -0.0063(11) 0.0166(10) -0.0090(10)
C61 0.082(7) 0.056(6) 0.041(6) -0.007(5) 0.035(5) -0.015(5)
C62 0.029(5) 0.075(7) 0.070(7) -0.007(6) 0.012(5) 0.002(4)
C63 0.051(5) 0.056(6) 0.044(6) -0.008(5) 0.020(4) -0.004(4)
C65 0.061(6) 0.053(6) 0.082(8) -0.006(5) 0.038(6) -0.003(5)
C66 0.038(5) 0.066(6) 0.053(6) -0.014(5) 0.025(4) -0.017(4)
C67 0.061(6) 0.105(8) 0.032(6) 0.001(5) 0.019(5) -0.021(6)
C71 0.032(4) 0.042(5) 0.025(5) 0.001(4) 0.000(3) 0.001(4)
C72 0.049(6) 0.077(7) 0.039(6) -0.002(5) -0.012(4) 0.003(5)
C73 0.063(6) 0.043(6) 0.072(7) 0.031(5) 0.015(5) 0.015(5)
C74 0.030(5) 0.071(7) 0.047(6) 0.009(5) 0.005(4) 0.002(4)
C75 0.037(5) 0.035(5) 0.031(5) 0.003(4) 0.009(4) -0.001(4)
C76 0.052(5) 0.033(5) 0.048(6) 0.004(4) 0.014(4) -0.001(4)
C77 0.057(6) 0.045(6) 0.061(6) 0.006(5) 0.028(5) -0.006(4)
C78 0.062(6) 0.056(6) 0.027(5) 0.013(4) -0.002(4) 0.016(5)
C81 0.061(7) 0.060(6) 0.026(6) 0.005(5) 0.003(5) -0.020(5)
C82 0.044(6) 0.036(5) 0.065(7) -0.005(5) 0.017(5) 0.007(4)
C83 0.081(7) 0.056(7) 0.046(6) -0.021(5) 0.023(6) -0.033(6)
C84 0.052(5) 0.046(6) 0.037(5) -0.006(4) -0.009(4) -0.008(4)
C85 0.039(5) 0.053(6) 0.073(7) -0.021(5) 0.007(5) -0.014(4)
C86 0.030(5) 0.061(6) 0.086(8) -0.037(6) 0.019(5) -0.006(4)
C87 0.122(10) 0.039(7) 0.088(9) 0.012(6) -0.016(8) 0.000(6)

loop_
_atom_type_symbol
_atom_type_description
_atom_type_scat_dispersion_real
_atom_type_scat_dispersion_imag
_atom_type_scat_source
C C 0.0033 0.0016 'International Tables Vol C Tables 4.2.6.8 and 6.1.1.4'
H H 0.0000 0.0000 'International Tables Vol C Tables 4.2.6.8 and 6.1.1.4'
N N 0.0061 0.0033 'International Tables Vol C Tables 4.2.6.8 and 6.1.1.4'
Si Si 0.0817 0.0704 'International Tables Vol C Tables 4.2.6.8 and 6.1.1.4'
P P 0.1023 0.0942 'International Tables Vol C Tables 4.2.6.8 and 6.1.1.4'
Cu Cu 0.3201 1.2651 'International Tables Vol C Tables 4.2.6.8 and 6.1.1.4'

loop_
_geom_angle_atom_site_label_1
_geom_angle_atom_site_label_2
_geom_angle_atom_site_label_3
_geom_angle
C21 Cu1 N2 118.7(3)
C21 Cu1 C22 40.5(3)
N2 Cu1 C22 159.0(3)
C21 Cu1 N1 164.2(3)
N2 Cu1 N1 77.1(2)
C22 Cu1 N1 123.8(3)
C21 Cu1 P1 157.0(2)
N2 Cu1 P1 38.39(16)
C22 Cu1 P1 162.5(2)
N1 Cu1 P1 38.72(15)
P1 N1 Si1 151.6(4)
P1 N1 Cu1 88.4(3)
Si1 N1 Cu1 119.7(3)
N2 P1 N1 105.0(3)
N2 P1 C15 108.7(3)
N1 P1 C15 110.2(3)
N2 P1 C11 111.0(3)
N1 P1 C11 109.9(3)
C15 P1 C11 111.8(3)
N2 P1 Cu1 52.22(19)
N1 P1 Cu1 52.9(2)
C15 P1 Cu1 121.1(2)
C11 P1 Cu1 127.0(3)
P1 N2 Si2 148.5(4)
P1 N2 Cu1 89.4(2)
Si2 N2 Cu1 122.1(3)
N1 Si1 C1 109.3(3)
N1 Si1 C3 110.4(3)
C1 Si1 C3 107.7(4)
N1 Si1 C2 118.3(3)
C1 Si1 C2 105.8(4)
C3 Si1 C2 104.7(4)
N2 Si2 C6 110.2(3)
N2 Si2 C5 110.8(3)
C6 Si2 C5 107.9(4)
N2 Si2 C7 115.8(3)
C6 Si2 C7 106.9(4)
C5 Si2 C7 104.8(4)
C12 C11 C13 108.2(7)
C12 C11 C14 108.6(6)
C13 C11 C14 109.5(7)
C12 C11 P1 110.5(5)
C13 C11 P1 105.5(5)
C14 C11 P1 114.3(6)
C18 C15 C16 107.4(7)
C18 C15 C17 109.1(6)
C16 C15 C17 109.1(6)
C18 C15 P1 113.4(5)
C16 C15 P1 105.6(5)
C17 C15 P1 112.0(5)
C22 C21 C26 106.4(7)
C22 C21 Cu1 70.5(4)
C26 C21 Cu1 115.4(5)
C21 C22 C23 106.5(7)
C21 C22 Cu1 69.0(4)
C23 C22 Cu1 117.4(6)
C22 C23 C27 101.4(6)
C22 C23 C24 106.7(6)
C27 C23 C24 100.8(6)
C23 C24 C25 102.6(6)
C26 C25 C24 103.0(6)
C21 C26 C27 101.2(6)
C21 C26 C25 104.4(6)
C27 C26 C25 100.2(6)
C23 C27 C26 94.2(6)
C51 Cu2 C52 40.1(3)
C51 Cu2 N3 119.1(3)
C52 Cu2 N3 159.1(3)
C51 Cu2 N4 163.5(3)
C52 Cu2 N4 123.7(3)
N3 Cu2 N4 77.1(2)
C51 Cu2 P2 157.6(2)
C52 Cu2 P2 162.2(2)
N3 Cu2 P2 38.63(17)
N4 Cu2 P2 38.49(16)
P2 N3 Si3 147.5(4)
P2 N3 Cu2 89.2(3)
Si3 N3 Cu2 123.1(3)
N4 P2 N3 104.4(3)
N4 P2 C41 109.7(3)
N3 P2 C41 110.5(3)
N4 P2 C45 110.6(3)
N3 P2 C45 109.6(3)
C41 P2 C45 111.9(3)
N4 P2 Cu2 52.2(2)
N3 P2 Cu2 52.2(2)
C41 P2 Cu2 123.5(2)
C45 P2 Cu2 124.7(3)
P2 N4 Si4 150.4(4)
P2 N4 Cu2 89.3(3)
Si4 N4 Cu2 120.2(3)
N3 Si3 C31 110.1(3)
N3 Si3 C32 111.7(3)
C31 Si3 C32 106.9(4)
N3 Si3 C33 115.5(3)
C31 Si3 C33 104.2(4)
C32 Si3 C33 107.8(4)
N4 Si4 C35 109.0(3)
N4 Si4 C36 118.0(4)
C35 Si4 C36 106.5(4)
N4 Si4 C37 110.3(4)
C35 Si4 C37 107.7(4)
C36 Si4 C37 104.7(5)
C43 C41 C42 107.4(6)
C43 C41 C44 108.6(7)
C42 C41 C44 108.1(6)
C43 C41 P2 106.5(5)
C42 C41 P2 111.7(5)
C44 C41 P2 114.3(5)
C46 C45 C48 109.3(6)
C46 C45 C47 107.0(7)
C48 C45 C47 108.4(7)
C46 C45 P2 113.4(5)
C48 C45 P2 112.7(5)
C47 C45 P2 105.7(5)
C52 C51 C56 108.1(7)
C52 C51 Cu2 70.7(4)
C56 C51 Cu2 115.6(5)
C51 C52 C53 106.1(7)
C51 C52 Cu2 69.2(4)
C53 C52 Cu2 115.7(5)
C52 C53 C57 101.1(6)
C52 C53 C54 105.1(6)
C57 C53 C54 99.2(7)
C55 C54 C53 103.5(6)
C54 C55 C56 103.6(7)
C51 C56 C57 99.8(7)
C51 C56 C55 104.2(6)
C57 C56 C55 99.3(7)
C53 C57 C56 96.0(6)
N6 Cu3 N5 77.2(2)
N6 Cu3 C81 158.4(3)
N5 Cu3 C81 123.6(3)
N6 Cu3 C82 120.3(3)
N5 Cu3 C82 162.2(3)
C81 Cu3 C82 38.6(3)
N6 Cu3 P3 38.77(16)
N5 Cu3 P3 38.61(16)
C81 Cu3 P3 160.4(3)
C82 Cu3 P3 158.1(3)
P3 N5 Si5 148.4(4)
P3 N5 Cu3 88.9(3)
Si5 N5 Cu3 122.7(3)
N5 P3 N6 104.6(3)
N5 P3 C75 111.0(3)
N6 P3 C75 110.9(3)
N5 P3 C71 109.5(3)
N6 P3 C71 108.4(3)
C75 P3 C71 112.1(3)
N5 P3 Cu3 52.5(2)
N6 P3 Cu3 52.4(2)
C75 P3 Cu3 130.9(3)
C71 P3 Cu3 117.0(3)
P3 N6 Si6 150.0(4)
P3 N6 Cu3 88.8(3)
Si6 N6 Cu3 121.2(3)
N5 Si5 C61 109.3(3)
N5 Si5 C62 110.4(4)
C61 Si5 C62 108.1(4)
N5 Si5 C63 116.6(3)
C61 Si5 C63 104.6(4)
C62 Si5 C63 107.4(4)
N6 Si6 C65 109.2(4)
N6 Si6 C67 109.8(4)
C65 Si6 C67 108.3(5)
N6 Si6 C66 118.1(3)
C65 Si6 C66 106.0(4)
C67 Si6 C66 104.9(4)
C72 C71 C73 108.7(7)
C72 C71 C74 108.6(7)
C73 C71 C74 107.9(7)
C72 C71 P3 112.7(5)
C73 C71 P3 106.7(5)
C74 C71 P3 112.0(5)
C77 C75 C78 109.1(7)
C77 C75 C76 108.2(6)
C78 C75 C76 107.1(6)
C77 C75 P3 114.0(5)
C78 C75 P3 106.0(5)
C76 C75 P3 112.2(5)
C82 C81 C86 109.6(9)
C82 C81 Cu3 71.0(5)
C86 C81 Cu3 115.6(7)
C81 C82 C83 107.0(8)
C81 C82 Cu3 70.4(5)
C83 C82 Cu3 114.7(6)
C82 C83 C84 105.8(8)
C82 C83 C87 99.8(8)
C84 C83 C87 100.8(8)
C83 C84 C85 103.3(7)
C86 C85 C84 104.0(7)
C81 C86 C85 105.5(7)
C81 C86 C87 97.7(7)
C85 C86 C87 99.8(8)
C83 C87 C86 94.1(7)

loop_
_geom_bond_atom_site_label_1
_geom_bond_atom_site_label_2
_geom_bond_distance
Cu1 C21 2.006(7)
Cu1 N2 2.025(5)
Cu1 C22 2.026(7)
Cu1 N1 2.044(6)
Cu1 P1 2.562(2)
N1 P1 1.603(6)
N1 Si1 1.703(6)
P1 N2 1.591(6)
P1 C15 1.873(7)
P1 C11 1.885(7)
N2 Si2 1.712(6)
Si1 C1 1.864(8)
Si1 C3 1.877(8)
Si1 C2 1.888(8)
Si2 C6 1.865(8)
Si2 C5 1.874(8)
Si2 C7 1.878(7)
C11 C12 1.531(10)
C11 C13 1.531(11)
C11 C14 1.532(10)
C15 C18 1.532(10)
C15 C16 1.533(10)
C15 C17 1.540(10)
C21 C22 1.396(10)
C21 C26 1.509(11)
C22 C23 1.492(10)
C23 C27 1.528(11)
C23 C24 1.542(10)
C24 C25 1.559(11)
C25 C26 1.556(10)
C26 C27 1.536(10)
Cu2 C51 1.998(7)
Cu2 C52 2.018(7)
Cu2 N3 2.026(5)
Cu2 N4 2.028(6)
Cu2 P2 2.564(2)
N3 P2 1.601(6)
N3 Si3 1.705(6)
P2 N4 1.596(6)
P2 C41 1.863(7)
P2 C45 1.870(7)
N4 Si4 1.710(6)
Si3 C31 1.869(8)
Si3 C32 1.873(8)
Si3 C33 1.887(8)
Si4 C35 1.875(8)
Si4 C36 1.879(9)
Si4 C37 1.883(8)
C41 C43 1.526(10)
C41 C42 1.541(10)
C41 C44 1.542(10)
C45 C46 1.524(11)
C45 C48 1.528(10)
C45 C47 1.546(10)
C51 C52 1.378(10)
C51 C56 1.514(11)
C52 C53 1.511(11)
C53 C57 1.521(11)
C53 C54 1.564(11)
C54 C55 1.536(12)
C55 C56 1.559(10)
C56 C57 1.532(11)
Cu3 N6 2.030(5)
Cu3 N5 2.033(6)
Cu3 C81 2.050(9)
Cu3 C82 2.056(9)
Cu3 P3 2.561(2)
N5 P3 1.599(6)
N5 Si5 1.707(6)
P3 N6 1.604(6)
P3 C75 1.853(8)
P3 C71 1.872(7)
N6 Si6 1.688(6)
Si5 C61 1.869(8)
Si5 C62 1.872(8)
Si5 C63 1.876(8)
Si6 C65 1.876(9)
Si6 C67 1.877(9)
Si6 C66 1.878(7)
C71 C72 1.529(11)
C71 C73 1.532(10)
C71 C74 1.537(10)
C75 C77 1.527(10)
C75 C78 1.534(10)
C75 C76 1.542(10)
C81 C82 1.357(12)
C81 C86 1.449(12)
C82 C83 1.443(13)
C83 C84 1.531(11)
C83 C87 1.538(13)
C84 C85 1.544(11)
C85 C86 1.533(11)
C86 C87 1.559(14)
